data_4328553
loop_
_publ_author_name
'Sheng-Ping Guo'
'Tae-Soo You'
'Svilen Bobev'

_publ_section_title
;
 Closely Related Rare-Earth Metal Germanides RE2Li2Ge3andRE3Li4Ge4 (RE =
 La-Nd, Sm): Synthesis, Crystal Chemistry, and Magnetic Properties
;
_journal_name_full 'Inorganic Chemistry'
_journal_page_first 3119
_journal_page_last 3129
_journal_paper_doi 10.1021/ic202591j
_journal_volume 51
_journal_year 2012
_chemical_formula_moiety 'Pr3 Li4 Ge4'
_chemical_formula_sum 'Ge4 Li4 Pr3'
_chemical_formula_weight 740.85
_chemical_name_systematic
; 
 ? 
;
_space_group_IT_number 71
_symmetry_cell_setting orthorhombic
_symmetry_space_group_name_Hall '-I 2 2'
_symmetry_space_group_name_H-M 'I m m m'
_atom_sites_solution_primary direct
_atom_sites_solution_secondary difmap
_audit_creation_method SHELXL-97
_cell_angle_alpha 90.00
_cell_angle_beta 90.00
_cell_angle_gamma 90.00
_cell_formula_units_Z 2
_cell_length_a 4.442(3)
_cell_length_b 6.844(4)
_cell_length_c 14.737(7)
_cell_measurement_reflns_used 3028
_cell_measurement_temperature 200(2)
_cell_measurement_theta_max 28.36
_cell_measurement_theta_min 2.76
_cell_volume 448.0(5)
_computing_cell_refinement 'Bruker SMART'
_computing_data_collection 'Bruker SMART'
_computing_data_reduction 'Bruker SAINT'
_computing_molecular_graphics 'Bruker SHELXTL'
_computing_publication_material 'Bruker SHELXTL'
_computing_structure_refinement 'SHELXL-97 (Sheldrick, 1997)'
_computing_structure_solution 'SHELXS-97 (Sheldrick, 1990)'
_diffrn_ambient_temperature 200(2)
_diffrn_measured_fraction_theta_full 1.000
_diffrn_measured_fraction_theta_max 1.000
_diffrn_measurement_device_type 'CCD area detector'
_diffrn_measurement_method 'phi and omega scans'
_diffrn_radiation_monochromator graphite
_diffrn_radiation_source 'fine-focus sealed tube'
_diffrn_radiation_type MoK\a
_diffrn_radiation_wavelength 0.71073
_diffrn_reflns_av_R_equivalents 0.0391
_diffrn_reflns_av_sigmaI/netI 0.0272
_diffrn_reflns_limit_h_max 5
_diffrn_reflns_limit_h_min -5
_diffrn_reflns_limit_k_max 8
_diffrn_reflns_limit_k_min -9
_diffrn_reflns_limit_l_max 19
_diffrn_reflns_limit_l_min -18
_diffrn_reflns_number 2369
_diffrn_reflns_theta_full 28.36
_diffrn_reflns_theta_max 28.36
_diffrn_reflns_theta_min 2.76
_exptl_absorpt_coefficient_mu 29.121
_exptl_absorpt_correction_T_max 0.5297
_exptl_absorpt_correction_T_min 0.2350
_exptl_absorpt_correction_type multi-scan
_exptl_absorpt_process_details
; 
SADABS (Sheldrick, 2003) 
;
_exptl_crystal_colour silver
_exptl_crystal_density_diffrn 5.492
_exptl_crystal_description irregular
_exptl_crystal_F_000 634
_exptl_crystal_size_max 0.07
_exptl_crystal_size_mid 0.05
_exptl_crystal_size_min 0.03
_refine_diff_density_max 1.009
_refine_diff_density_min -1.626
_refine_diff_density_rms 0.300
_refine_ls_extinction_coef 0.0032(3)
_refine_ls_extinction_expression Fc^*^=kFc[1+0.001xFc^2^\l^3^/sin(2\q)]^-1/4^
_refine_ls_extinction_method SHELXL
_refine_ls_goodness_of_fit_ref 1.080
_refine_ls_matrix_type full
_refine_ls_number_parameters 20
_refine_ls_number_reflns 349
_refine_ls_number_restraints 0
_refine_ls_restrained_S_all 1.080
_refine_ls_R_factor_all 0.0188
_refine_ls_R_factor_gt 0.0176
_refine_ls_shift/su_max 0.001
_refine_ls_shift/su_mean 0.000
_refine_ls_structure_factor_coef Fsqd
_refine_ls_weighting_details 'calc w=1/[\s^2^(Fo^2^)+(0.0212P)^2^+0.0000P] where P=(Fo^2^+2Fc^2^)/3'
_refine_ls_weighting_scheme calc
_refine_ls_wR_factor_gt 0.0376
_refine_ls_wR_factor_ref 0.0380
_reflns_number_gt 336
_reflns_number_total 349
_reflns_threshold_expression >2sigma(I)
_cod_data_source_file ic202591j_Pr3Li4Ge4.cif
_cod_data_source_block I
_cod_original_cell_volume 448.0(4)
_cod_database_code 4328553

loop_
_symmetry_equiv_pos_as_xyz
'x, y, z'
'-x, -y, z'
'-x, y, -z'
'x, -y, -z'
'x+1/2, y+1/2, z+1/2'
'-x+1/2, -y+1/2, z+1/2'
'-x+1/2, y+1/2, -z+1/2'
'x+1/2, -y+1/2, -z+1/2'
'-x, -y, -z'
'x, y, -z'
'x, -y, z'
'-x, y, z'
'-x+1/2, -y+1/2, -z+1/2'
'x+1/2, y+1/2, -z+1/2'
'x+1/2, -y+1/2, z+1/2'
'-x+1/2, y+1/2, z+1/2'

loop_
_atom_site_label
_atom_site_type_symbol
_atom_site_fract_x
_atom_site_fract_y
_atom_site_fract_z
_atom_site_U_iso_or_equiv
_atom_site_adp_type
_atom_site_occupancy
_atom_site_symmetry_multiplicity
_atom_site_calc_flag
_atom_site_refinement_flags
Pr1 Pr 0.0000 0.0000 0.0000 0.00823(15) Uani 1 8 d S
Pr2 Pr 0.5000 0.0000 0.36847(2) 0.00896(14) Uani 1 4 d S
Ge1 Ge 0.0000 0.18411(8) 0.5000 0.00899(17) Uani 1 4 d S
Ge2 Ge 0.0000 0.0000 0.21337(4) 0.00991(17) Uani 1 4 d S
Li Li 0.0000 0.3094(9) 0.3293(4) 0.0032(11) Uiso 1 2 d S

loop_
_atom_site_aniso_label
_atom_site_aniso_U_11
_atom_site_aniso_U_22
_atom_site_aniso_U_33
_atom_site_aniso_U_23
_atom_site_aniso_U_13
_atom_site_aniso_U_12
Pr1 0.0092(2) 0.0076(2) 0.0079(3) 0.000 0.000 0.000
Pr2 0.00903(18) 0.0104(2) 0.0075(2) 0.000 0.000 0.000
Ge1 0.0103(3) 0.0080(3) 0.0086(3) 0.000 0.000 0.000
Ge2 0.0097(3) 0.0122(3) 0.0078(3) 0.000 0.000 0.000

loop_
_atom_type_symbol
_atom_type_description
_atom_type_scat_dispersion_real
_atom_type_scat_dispersion_imag
_atom_type_scat_source
Li Li -0.0003 0.0001 'International Tables Vol C Tables 4.2.6.8 and 6.1.1.4'
Ge Ge 0.1547 1.8001 'International Tables Vol C Tables 4.2.6.8 and 6.1.1.4'
Pr Pr -0.2180 2.8214 'International Tables Vol C Tables 4.2.6.8 and 6.1.1.4'

loop_
_geom_angle_atom_site_label_1
_geom_angle_atom_site_label_2
_geom_angle_atom_site_label_3
_geom_angle
_geom_angle_site_symmetry_1
_geom_angle_site_symmetry_3
Ge1 Pr1 Ge1 180.000(15) 13 5_444
Ge1 Pr1 Ge1 91.54(5) 13 13_455
Ge1 Pr1 Ge1 88.46(5) 5_444 13_455
Ge1 Pr1 Ge1 88.46(5) 13 5_544
Ge1 Pr1 Ge1 91.54(5) 5_444 5_544
Ge1 Pr1 Ge1 180.0 13_455 5_544
Ge1 Pr1 Ge2 90.0 13 9
Ge1 Pr1 Ge2 90.0 5_444 9
Ge1 Pr1 Ge2 90.0 13_455 9
Ge1 Pr1 Ge2 90.0 5_544 9
Ge1 Pr1 Ge2 90.0 13 .
Ge1 Pr1 Ge2 90.0 5_444 .
Ge1 Pr1 Ge2 90.0 13_455 .
Ge1 Pr1 Ge2 90.0 5_544 .
Ge2 Pr1 Ge2 180.0 9 .
Ge1 Pr1 Li 45.99(10) 13 13
Ge1 Pr1 Li 134.01(10) 5_444 13
Ge1 Pr1 Li 100.92(8) 13_455 13
Ge1 Pr1 Li 79.08(8) 5_544 13
Ge2 Pr1 Li 134.32(9) 9 13
Ge2 Pr1 Li 45.68(9) . 13
Ge1 Pr1 Li 134.01(10) 13 5_444
Ge1 Pr1 Li 45.99(10) 5_444 5_444
Ge1 Pr1 Li 79.08(8) 13_455 5_444
Ge1 Pr1 Li 100.92(8) 5_544 5_444
Ge2 Pr1 Li 45.68(9) 9 5_444
Ge2 Pr1 Li 134.32(9) . 5_444
Li Pr1 Li 180.00(15) 13 5_444
Ge1 Pr1 Li 79.08(8) 13 14_545
Ge1 Pr1 Li 100.92(8) 5_444 14_545
Ge1 Pr1 Li 134.01(10) 13_455 14_545
Ge1 Pr1 Li 45.99(10) 5_544 14_545
Ge2 Pr1 Li 134.32(9) 9 14_545
Ge2 Pr1 Li 45.68(9) . 14_545
Li Pr1 Li 42.5(2) 13 14_545
Li Pr1 Li 137.5(2) 5_444 14_545
Ge1 Pr1 Li 100.92(8) 13 6_454
Ge1 Pr1 Li 79.08(8) 5_444 6_454
Ge1 Pr1 Li 45.99(10) 13_455 6_454
Ge1 Pr1 Li 134.01(10) 5_544 6_454
Ge2 Pr1 Li 45.68(9) 9 6_454
Ge2 Pr1 Li 134.32(9) . 6_454
Li Pr1 Li 137.5(2) 13 6_454
Li Pr1 Li 42.5(2) 5_444 6_454
Li Pr1 Li 180.00(15) 14_545 6_454
Ge1 Pr1 Li 134.01(10) 13 14_445
Ge1 Pr1 Li 45.99(10) 5_444 14_445
Ge1 Pr1 Li 79.08(8) 13_455 14_445
Ge1 Pr1 Li 100.92(8) 5_544 14_445
Ge2 Pr1 Li 134.32(9) 9 14_445
Ge2 Pr1 Li 45.68(9) . 14_445
Li Pr1 Li 91.36(17) 13 14_445
Li Pr1 Li 88.64(17) 5_444 14_445
Li Pr1 Li 76.18(13) 14_545 14_445
Li Pr1 Li 103.82(13) 6_454 14_445
Ge1 Pr1 Li 45.99(10) 13 6_554
Ge1 Pr1 Li 134.01(10) 5_444 6_554
Ge1 Pr1 Li 100.92(8) 13_455 6_554
Ge1 Pr1 Li 79.08(8) 5_544 6_554
Ge2 Pr1 Li 45.68(9) 9 6_554
Ge2 Pr1 Li 134.32(9) . 6_554
Li Pr1 Li 88.64(17) 13 6_554
Li Pr1 Li 91.36(17) 5_444 6_554
Li Pr1 Li 103.82(13) 14_545 6_554
Li Pr1 Li 76.18(13) 6_454 6_554
Li Pr1 Li 180.0 14_445 6_554
Li Pr2 Li 158.7(2) 2 1_655
Li Pr2 Li 90.68(17) 2 2_655
Li Pr2 Li 85.40(18) 1_655 2_655
Li Pr2 Li 85.40(18) 2 .
Li Pr2 Li 90.68(17) 1_655 .
Li Pr2 Li 158.7(2) 2_655 .
Li Pr2 Ge2 51.08(11) 2 .
Li Pr2 Ge2 111.30(11) 1_655 .
Li Pr2 Ge2 111.30(11) 2_655 .
Li Pr2 Ge2 51.08(11) . .
Li Pr2 Ge2 111.30(11) 2 1_655
Li Pr2 Ge2 51.08(11) 1_655 1_655
Li Pr2 Ge2 51.08(11) 2_655 1_655
Li Pr2 Ge2 111.29(11) . 1_655
Ge2 Pr2 Ge2 88.35(5) . 1_655
Li Pr2 Li 63.54(15) 2 14_545
Li Pr2 Li 96.22(9) 1_655 14_545
Li Pr2 Li 63.54(15) 2_655 14_545
Li Pr2 Li 96.22(9) . 14_545
Ge2 Pr2 Li 49.11(5) . 14_545
Ge2 Pr2 Li 49.11(5) 1_655 14_545
Li Pr2 Li 96.22(9) 2 13
Li Pr2 Li 63.54(15) 1_655 13
Li Pr2 Li 96.22(9) 2_655 13
Li Pr2 Li 63.54(15) . 13
Ge2 Pr2 Li 49.11(5) . 13
Ge2 Pr2 Li 49.11(5) 1_655 13
Li Pr2 Li 48.2(2) 14_545 13
Li Pr2 Ge1 150.58(12) 2 1_655
Li Pr2 Ge1 49.64(12) 1_655 1_655
Li Pr2 Ge1 83.42(10) 2_655 1_655
Li Pr2 Ge1 109.75(11) . 1_655
Ge2 Pr2 Ge1 156.409(17) . 1_655
Ge2 Pr2 Ge1 87.18(4) 1_655 1_655
Li Pr2 Ge1 135.43(3) 14_545 1_655
Li Pr2 Ge1 113.04(8) 13 1_655
Li Pr2 Ge1 109.75(11) 2 9_656
Li Pr2 Ge1 83.42(10) 1_655 9_656
Li Pr2 Ge1 49.64(12) 2_655 9_656
Li Pr2 Ge1 150.58(12) . 9_656
Ge2 Pr2 Ge1 156.409(17) . 9_656
Ge2 Pr2 Ge1 87.18(4) 1_655 9_656
Li Pr2 Ge1 113.04(8) 14_545 9_656
Li Pr2 Ge1 135.43(3) 13 9_656
Ge1 Pr2 Ge1 46.28(3) 1_655 9_656
Li Pr2 Ge1 49.64(12) 2 9_556
Li Pr2 Ge1 150.58(12) 1_655 9_556
Li Pr2 Ge1 109.75(11) 2_655 9_556
Li Pr2 Ge1 83.42(10) . 9_556
Ge2 Pr2 Ge1 87.18(4) . 9_556
Ge2 Pr2 Ge1 156.409(17) 1_655 9_556
Li Pr2 Ge1 113.04(8) 14_545 9_556
Li Pr2 Ge1 135.43(3) 13 9_556
Ge1 Pr2 Ge1 105.59(4) 1_655 9_556
Ge1 Pr2 Ge1 87.70(4) 9_656 9_556
Li Pr2 Ge1 83.42(10) 2 .
Li Pr2 Ge1 109.75(11) 1_655 .
Li Pr2 Ge1 150.58(12) 2_655 .
Li Pr2 Ge1 49.64(12) . .
Ge2 Pr2 Ge1 87.18(4) . .
Ge2 Pr2 Ge1 156.409(17) 1_655 .
Li Pr2 Ge1 135.43(3) 14_545 .
Li Pr2 Ge1 113.04(8) 13 .
Ge1 Pr2 Ge1 87.70(4) 1_655 .
Ge1 Pr2 Ge1 105.59(4) 9_656 .
Ge1 Pr2 Ge1 46.28(3) 9_556 .
Ge1 Ge1 Li 108.83(14) 9_556 10_556
Ge1 Ge1 Li 108.83(14) 9_556 .
Li Ge1 Li 142.3(3) 10_556 .
Ge1 Ge1 Pr1 134.23(2) 9_556 5
Li Ge1 Pr1 76.99(9) 10_556 5
Li Ge1 Pr1 76.99(9) . 5
Ge1 Ge1 Pr1 134.23(2) 9_556 5_455
Li Ge1 Pr1 76.99(9) 10_556 5_455
Li Ge1 Pr1 76.99(9) . 5_455
Pr1 Ge1 Pr1 91.55(5) 5 5_455
Ge1 Ge1 Pr2 66.857(17) 9_556 1_455
Li Ge1 Pr2 134.36(4) 10_556 1_455
Li Ge1 Pr2 63.55(9) . 1_455
Pr1 Ge1 Pr2 140.40(2) 5 1_455
Pr1 Ge1 Pr2 77.16(4) 5_455 1_455
Ge1 Ge1 Pr2 66.857(17) 9_556 9_656
Li Ge1 Pr2 63.55(9) 10_556 9_656
Li Ge1 Pr2 134.36(4) . 9_656
Pr1 Ge1 Pr2 77.16(4) 5 9_656
Pr1 Ge1 Pr2 140.40(2) 5_455 9_656
Pr2 Ge1 Pr2 133.71(3) 1_455 9_656
Ge1 Ge1 Pr2 66.857(17) 9_556 9_556
Li Ge1 Pr2 63.55(9) 10_556 9_556
Li Ge1 Pr2 134.36(4) . 9_556
Pr1 Ge1 Pr2 140.40(2) 5 9_556
Pr1 Ge1 Pr2 77.16(4) 5_455 9_556
Pr2 Ge1 Pr2 74.41(4) 1_455 9_556
Pr2 Ge1 Pr2 87.70(4) 9_656 9_556
Ge1 Ge1 Pr2 66.858(18) 9_556 .
Li Ge1 Pr2 134.36(4) 10_556 .
Li Ge1 Pr2 63.55(9) . .
Pr1 Ge1 Pr2 77.16(4) 5 .
Pr1 Ge1 Pr2 140.40(2) 5_455 .
Pr2 Ge1 Pr2 87.70(4) 1_455 .
Pr2 Ge1 Pr2 74.41(4) 9_656 .
Pr2 Ge1 Pr2 133.71(4) 9_556 .
Li Ge2 Li 152.5(3) 14_445 13
Li Ge2 Li 58.9(2) 14_445 13_455
Li Ge2 Li 113.8(2) 13 13_455
Li Ge2 Li 113.8(2) 14_445 14_545
Li Ge2 Li 58.9(2) 13 14_545
Li Ge2 Li 152.5(3) 13_455 14_545
Li Ge2 Li 122.13(10) 14_445 .
Li Ge2 Li 76.48(16) 13 .
Li Ge2 Li 76.48(16) 13_455 .
Li Ge2 Li 122.13(10) 14_545 .
Li Ge2 Li 76.48(16) 14_445 2
Li Ge2 Li 122.13(10) 13 2
Li Ge2 Li 122.13(10) 13_455 2
Li Ge2 Li 76.48(16) 14_545 2
Li Ge2 Li 102.2(3) . 2
Li Ge2 Pr1 76.27(14) 14_445 .
Li Ge2 Pr1 76.27(14) 13 .
Li Ge2 Pr1 76.27(14) 13_455 .
Li Ge2 Pr1 76.27(14) 14_545 .
Li Ge2 Pr1 128.90(14) . .
Li Ge2 Pr1 128.90(14) 2 .
Li Ge2 Pr2 138.93(14) 14_445 .
Li Ge2 Pr2 65.57(13) 13 .
Li Ge2 Pr2 138.93(14) 13_455 .
Li Ge2 Pr2 65.57(13) 14_545 .
Li Ge2 Pr2 63.23(9) . .
Li Ge2 Pr2 63.23(9) 2 .
Pr1 Ge2 Pr2 135.82(2) . .
Li Ge2 Pr2 65.57(13) 14_445 1_455
Li Ge2 Pr2 138.93(14) 13 1_455
Li Ge2 Pr2 65.57(13) 13_455 1_455
Li Ge2 Pr2 138.93(14) 14_545 1_455
Li Ge2 Pr2 63.23(9) . 1_455
Li Ge2 Pr2 63.23(9) 2 1_455
Pr1 Ge2 Pr2 135.82(2) . 1_455
Pr2 Ge2 Pr2 88.35(5) . 1_455
Li Li Ge2 60.53(12) 2_565 13
Li Li Ge2 60.53(12) 2_565 13_455
Ge2 Li Ge2 113.8(2) 13 13_455
Li Li Ge1 108.83(14) 2_565 .
Ge2 Li Ge1 112.54(15) 13 .
Ge2 Li Ge1 112.54(15) 13_455 .
Li Li Ge2 141.10(14) 2_565 .
Ge2 Li Ge2 103.52(16) 13 .
Ge2 Li Ge2 103.52(16) 13_455 .
Ge1 Li Ge2 110.1(2) . .
Li Li Pr2 132.70(9) 2_565 .
Ge2 Li Pr2 77.39(5) 13 .
Ge2 Li Pr2 166.7(2) 13_455 .
Ge1 Li Pr2 66.81(13) . .
Ge2 Li Pr2 65.68(12) . .
Li Li Pr2 132.70(9) 2_565 1_455
Ge2 Li Pr2 166.7(2) 13 1_455
Ge2 Li Pr2 77.39(5) 13_455 1_455
Ge1 Li Pr2 66.81(13) . 1_455
Ge2 Li Pr2 65.68(12) . 1_455
Pr2 Li Pr2 90.68(17) . 1_455
Li Li Pr2 65.90(11) 2_565 13
Ge2 Li Pr2 65.32(13) 13 13
Ge2 Li Pr2 65.32(13) 13_455 13
Ge1 Li Pr2 174.7(2) . 13
Ge2 Li Pr2 75.20(16) . 13
Pr2 Li Pr2 116.46(15) . 13
Pr2 Li Pr2 116.46(15) 1_455 13
Li Li Li 104.2(2) 2_565 13_455
Ge2 Li Li 120.9(3) 13 13_455
Ge2 Li Li 52.70(10) 13_455 13_455
Ge1 Li Li 125.9(2) . 13_455
Ge2 Li Li 50.82(17) . 13_455
Pr2 Li Li 116.0(3) . 13_455
Pr2 Li Li 59.27(13) 1_455 13_455
Pr2 Li Li 57.19(19) 13 13_455
Li Li Li 104.2(2) 2_565 13
Ge2 Li Li 52.70(10) 13 13
Ge2 Li Li 120.9(3) 13_455 13
Ge1 Li Li 125.9(2) . 13
Ge2 Li Li 50.82(17) . 13
Pr2 Li Li 59.27(13) . 13
Pr2 Li Li 116.0(3) 1_455 13
Pr2 Li Li 57.19(19) 13 13
Li Li Li 83.8(3) 13_455 13
Li Li Pr1 68.76(10) 2_565 5
Ge2 Li Pr1 58.05(9) 13 5
Ge2 Li Pr1 120.3(2) 13_455 5
Ge1 Li Pr1 57.02(11) . 5
Ge2 Li Pr1 136.11(12) . 5
Pr2 Li Pr1 71.20(8) . 5
Pr2 Li Pr1 123.7(2) 1_455 5
Pr2 Li Pr1 119.33(15) 13 5
Li Li Pr1 172.6(3) 13_455 5
Li Li Pr1 99.66(10) 13 5
Li Li Pr1 68.76(10) 2_565 5_455
Ge2 Li Pr1 120.3(2) 13 5_455
Ge2 Li Pr1 58.05(9) 13_455 5_455
Ge1 Li Pr1 57.02(11) . 5_455
Ge2 Li Pr1 136.11(12) . 5_455
Pr2 Li Pr1 123.7(2) . 5_455
Pr2 Li Pr1 71.20(8) 1_455 5_455
Pr2 Li Pr1 119.33(15) 13 5_455
Li Li Pr1 99.66(10) 13_455 5_455
Li Li Pr1 172.6(3) 13 5_455
Pr1 Li Pr1 76.18(13) 5 5_455

loop_
_geom_bond_atom_site_label_1
_geom_bond_atom_site_label_2
_geom_bond_distance
_geom_bond_site_symmetry_2
Pr1 Ge1 3.0994(13) 13
Pr1 Ge1 3.0994(13) 5_444
Pr1 Ge1 3.0994(13) 13_455
Pr1 Ge1 3.0994(13) 5_544
Pr1 Ge2 3.1445(17) 9
Pr1 Ge2 3.1445(17) .
Pr1 Li 3.600(5) 13
Pr1 Li 3.600(5) 5_444
Pr1 Li 3.600(5) 14_545
Pr1 Li 3.600(5) 6_454
Pr1 Li 3.600(5) 14_445
Pr1 Li 3.600(5) 6_554
Pr2 Li 3.122(5) 2
Pr2 Li 3.122(5) 1_655
Pr2 Li 3.122(5) 2_655
Pr2 Li 3.122(5) .
Pr2 Ge2 3.1870(13) .
Pr2 Ge2 3.1870(13) 1_655
Pr2 Li 3.193(7) 14_545
Pr2 Li 3.193(7) 13
Pr2 Ge1 3.2059(12) 1_655
Pr2 Ge1 3.2059(12) 9_656
Pr2 Ge1 3.2059(12) 9_556
Pr2 Ge1 3.2059(12) .
Ge1 Ge1 2.5199(18) 9_556
Ge1 Li 2.657(7) 10_556
Ge1 Li 2.658(7) .
Ge1 Pr1 3.0994(13) 5
Ge1 Pr1 3.0994(13) 5_455
Ge1 Pr2 3.2058(12) 1_455
Ge1 Pr2 3.2058(11) 9_656
Ge1 Pr2 3.2058(12) 9_556
Ge2 Li 2.651(4) 14_445
Ge2 Li 2.651(4) 13
Ge2 Li 2.651(4) 13_455
Ge2 Li 2.651(4) 14_545
Ge2 Li 2.721(6) .
Ge2 Li 2.721(6) 2
Ge2 Pr2 3.1870(13) 1_455
Li Li 2.608(13) 2_565
Li Ge2 2.651(4) 13
Li Ge2 2.651(4) 13_455
Li Pr2 3.122(5) 1_455
Li Pr2 3.193(7) 13
Li Li 3.326(10) 13_455
Li Li 3.326(10) 13
Li Pr1 3.600(5) 5
Li Pr1 3.600(5) 5_455
